data_1570143
loop_
_publ_author_name
'Millet, C. R. P.'
'Noone, E.'
'Schellbach, A. V.'
'Pahl, J.'
'&#x141;osiewicz, J'
'Nichol, G. S.'
'Ingleson, M. J.'

_publ_section_title
;
 Borylation directed borylation of <i>N</i>-alkyl anilines using iodine
 activated pyrazaboles.
;
_journal_issue 43
_journal_name_full 'Chemical science'
_journal_page_first 12041
_journal_page_last 12048
_journal_paper_doi 10.1039/d3sc04269c
_journal_volume 14
_journal_year 2023
_chemical_formula_moiety 'I, C9 H11 B2 N6'
_chemical_formula_sum 'C9 H11 B2 I N6'
_chemical_formula_weight 351.76
_space_group_crystal_system monoclinic
_space_group_IT_number 15
_space_group_name_Hall '-C 2yc'
_space_group_name_H-M_alt 'C 1 2/c 1'
_atom_sites_solution_hydrogens geom
_atom_sites_solution_primary dual
_audit_creation_date 2023-06-07
_audit_creation_method
;
Olex2 1.5-beta
(compiled 2023.03.06 svn.rbb2c1857 for OlexSys, GUI svn.r6748)
;
_audit_update_record
;
2023-08-09 deposited with the CCDC.	2023-10-02 downloaded from the CCDC.
;
_cell_angle_alpha 90
_cell_angle_beta 98.150(4)
_cell_angle_gamma 90
_cell_formula_units_Z 8
_cell_length_a 15.8673(12)
_cell_length_b 11.1350(8)
_cell_length_c 15.4788(11)
_cell_measurement_reflns_used 9980
_cell_measurement_temperature 100.0
_cell_measurement_theta_max 26.23
_cell_measurement_theta_min 2.51
_cell_volume 2707.2(3)
_computing_cell_refinement 'SAINT V8.40B (?, 2016)'
_computing_data_collection APEX4
_computing_data_reduction 'SAINT V8.40B (?, 2016)'
_computing_molecular_graphics 'Olex2 1.5-beta (Dolomanov et al., 2009)'
_computing_publication_material 'Olex2 1.5-beta (Dolomanov et al., 2009)'
_computing_structure_refinement 'SHELXL 2018/3 (Sheldrick, 2015)'
_computing_structure_solution 'SHELXT 2018/2 (Sheldrick, 2018)'
_diffrn_ambient_temperature 100.0
_diffrn_measured_fraction_theta_full 1.000
_diffrn_measured_fraction_theta_max 0.991
_diffrn_measurement_device_type 'Bruker D8 VENTURE'
_diffrn_measurement_method '\f and \w scans'
_diffrn_radiation_type MoK\a
_diffrn_radiation_wavelength 0.71073
_diffrn_reflns_av_R_equivalents 0.0528
_diffrn_reflns_av_unetI/netI 0.0271
_diffrn_reflns_Laue_measured_fraction_full 1.000
_diffrn_reflns_Laue_measured_fraction_max 0.991
_diffrn_reflns_limit_h_max 19
_diffrn_reflns_limit_h_min -19
_diffrn_reflns_limit_k_max 13
_diffrn_reflns_limit_k_min -13
_diffrn_reflns_limit_l_max 19
_diffrn_reflns_limit_l_min -19
_diffrn_reflns_number 24720
_diffrn_reflns_point_group_measured_fraction_full 1.000
_diffrn_reflns_point_group_measured_fraction_max 0.991
_diffrn_reflns_theta_full 25.242
_diffrn_reflns_theta_max 26.460
_diffrn_reflns_theta_min 2.242
_diffrn_source ImuS-Mo
_diffrn_source_current 1.4
_diffrn_source_power 0.07
_diffrn_source_voltage 50.0
_diffrn_standards_number 0
_exptl_absorpt_coefficient_mu 2.356
_exptl_absorpt_correction_T_max 0.7454
_exptl_absorpt_correction_T_min 0.5993
_exptl_absorpt_correction_type multi-scan
_exptl_absorpt_process_details
;
SADABS-2016/2 (Bruker,2016/2) was used for absorption correction.
wR2(int) was 0.1267 before and 0.0672 after correction.
The Ratio of minimum to maximum transmission is 0.8040.
The \l/2 correction factor is Not present.
;
_exptl_crystal_colour colourless
_exptl_crystal_colour_primary colourless
_exptl_crystal_density_diffrn 1.726
_exptl_crystal_description blade
_exptl_crystal_F_000 1360
_exptl_crystal_recrystallization_method 'The material was recrystallised from PhCl by slow evaporation'
_exptl_crystal_size_max 0.295
_exptl_crystal_size_mid 0.05
_exptl_crystal_size_min 0.018
_refine_diff_density_max 2.185
_refine_diff_density_min -2.620
_refine_diff_density_rms 0.208
_refine_ls_extinction_method none
_refine_ls_goodness_of_fit_ref 1.346
_refine_ls_hydrogen_treatment constr
_refine_ls_matrix_type full
_refine_ls_number_parameters 163
_refine_ls_number_reflns 2759
_refine_ls_number_restraints 54
_refine_ls_restrained_S_all 1.333
_refine_ls_R_factor_all 0.0845
_refine_ls_R_factor_gt 0.0752
_refine_ls_shift/su_max 0.000
_refine_ls_shift/su_mean 0.000
_refine_ls_structure_factor_coef Fsqd
_refine_ls_weighting_details 'w=1/[\s^2^(Fo^2^)+126.6223P] where P=(Fo^2^+2Fc^2^)/3'
_refine_ls_weighting_scheme calc
_refine_ls_wR_factor_gt 0.1710
_refine_ls_wR_factor_ref 0.1755
_reflns_Friedel_coverage 0.000
_reflns_number_gt 2440
_reflns_number_total 2759
_reflns_threshold_expression 'I > 2\s(I)'
_cod_data_source_file d3sc04269c2.cif
_cod_data_source_block mi23003
_cod_depositor_comments 'Adding full bibliography for 1570141--1570144.cif.'
_cod_database_code 1570143
_shelx_shelxl_version_number 2018/3
_shelx_space_group_comment
;
The symmetry employed for this shelxl refinement is uniquely defined
by the following loop, which should always be used as a source of
symmetry information in preference to the above space-group names.
They are only intended as comments.
;
_shelx_estimated_absorpt_t_max 0.959
_shelx_estimated_absorpt_t_min 0.543
_olex2_refinement_description
;
1. Fixed Uiso
 At 1.2 times of:
  All B(H) groups, All C(H) groups
2. Rigid bond restraints
 All non-hydrogen atoms
 with sigma for 1-2 distances of 0.01 and sigma for 1-3 distances of 0.01
3.a Ternary CH refined with riding coordinates:
 B1(H1A), B2(H2A)
3.b Aromatic/amide H refined with riding coordinates:
 C1(H1), C2(H2), C3(H3), C4(H4), C5(H5), C6(H6), C7(H7), C8(H8), C9(H9)
;
_olex2_diffrn_ambient_temperature_device 'Oxford Cryosystems Cryostream 800'
_olex2_exptl_crystal_mounting_method 'The crystal was mounted on a MITIGEN holder in Paratone oil'
_olex2_submission_original_sample_id CM216
_olex2_submission_special_instructions 'No special instructions were received'

loop_
_space_group_symop_operation_xyz
'x, y, z'
'-x, y, -z+1/2'
'x+1/2, y+1/2, z'
'-x+1/2, y+1/2, -z+1/2'
'-x, -y, -z'
'x, -y, z-1/2'
'-x+1/2, -y+1/2, -z'
'x+1/2, -y+1/2, z-1/2'

loop_
_atom_site_label
_atom_site_type_symbol
_atom_site_fract_x
_atom_site_fract_y
_atom_site_fract_z
_atom_site_U_iso_or_equiv
_atom_site_adp_type
_atom_site_occupancy
_atom_site_site_symmetry_order
_atom_site_calc_flag
_atom_site_refinement_flags_posn
_atom_site_refinement_flags_adp
_atom_site_refinement_flags_occupancy
_atom_site_disorder_assembly
_atom_site_disorder_group
I1 I 0.09129(4) 0.72204(6) 0.90621(5) 0.0318(2) Uani 1 1 d . . . . .
N1 N 0.3297(6) 0.6334(8) 0.8054(6) 0.0286(18) Uani 1 1 d . U . . .
N2 N 0.3752(6) 0.5513(8) 0.7645(6) 0.0298(19) Uani 1 1 d . U . . .
N3 N 0.2290(6) 0.6541(8) 0.6726(6) 0.0294(19) Uani 1 1 d . U . . .
N4 N 0.2751(6) 0.5718(8) 0.6326(6) 0.0281(18) Uani 1 1 d . U . . .
N5 N 0.3527(6) 0.7879(8) 0.6967(6) 0.0304(19) Uani 1 1 d . U . . .
N6 N 0.3994(5) 0.7025(7) 0.6588(6) 0.0245(17) Uani 1 1 d . U . . .
C1 C 0.4074(7) 0.4706(11) 0.8232(9) 0.040(3) Uani 1 1 d . U . . .
H1 H 0.441119 0.403483 0.811824 0.048 Uiso 1 1 calc R U . . .
C2 C 0.3841(9) 0.4992(14) 0.9035(9) 0.052(3) Uani 1 1 d . U . . .
H2 H 0.398566 0.457237 0.956978 0.062 Uiso 1 1 calc R U . . .
C3 C 0.3340(9) 0.6045(12) 0.8890(8) 0.043(3) Uani 1 1 d . U . . .
H3 H 0.308177 0.646911 0.931613 0.052 Uiso 1 1 calc R U . . .
C4 C 0.2220(8) 0.5089(12) 0.5758(8) 0.043(3) Uani 1 1 d . U . . .
H4 H 0.238053 0.447473 0.538849 0.052 Uiso 1 1 calc R U . . .
C5 C 0.1411(9) 0.5464(16) 0.5791(9) 0.056(4) Uani 1 1 d . U . . .
H5 H 0.090496 0.516296 0.546012 0.067 Uiso 1 1 calc R U . . .
C6 C 0.1476(7) 0.6372(12) 0.6404(9) 0.044(3) Uani 1 1 d . U . . .
H6 H 0.101036 0.680909 0.656961 0.053 Uiso 1 1 calc R U . . .
C7 C 0.4569(8) 0.7651(12) 0.6208(8) 0.040(3) Uani 1 1 d . U . . .
H7 H 0.497122 0.731514 0.587616 0.048 Uiso 1 1 calc R U . . .
C8 C 0.4481(11) 0.8853(13) 0.6378(9) 0.056(4) Uani 1 1 d . U . . .
H8 H 0.482560 0.948219 0.620450 0.068 Uiso 1 1 calc R U . . .
C9 C 0.3808(9) 0.8990(10) 0.6842(9) 0.044(3) Uani 1 1 d . U . . .
H9 H 0.358907 0.972175 0.703420 0.053 Uiso 1 1 calc R U . . .
B1 B 0.2825(8) 0.7307(11) 0.7451(9) 0.032(2) Uani 1 1 d . U . . .
H1A H 0.248824 0.789413 0.775257 0.038 Uiso 1 1 calc R U . . .
B2 B 0.3715(8) 0.5730(10) 0.6650(8) 0.027(2) Uani 1 1 d . U . . .
H2A H 0.405114 0.514252 0.634863 0.033 Uiso 1 1 calc R U . . .

loop_
_atom_site_aniso_label
_atom_site_aniso_U_11
_atom_site_aniso_U_22
_atom_site_aniso_U_33
_atom_site_aniso_U_23
_atom_site_aniso_U_13
_atom_site_aniso_U_12
I1 0.0268(4) 0.0239(4) 0.0420(4) 0.0024(3) -0.0040(3) -0.0009(3)
N1 0.032(5) 0.023(4) 0.031(4) -0.004(3) 0.003(3) -0.003(3)
N2 0.025(4) 0.026(5) 0.038(4) 0.008(4) 0.002(3) 0.004(4)
N3 0.028(4) 0.018(4) 0.041(5) -0.003(4) -0.001(4) 0.007(3)
N4 0.028(4) 0.016(4) 0.039(5) -0.008(4) 0.002(3) -0.003(3)
N5 0.044(5) 0.007(4) 0.040(5) -0.003(3) 0.008(4) 0.001(3)
N6 0.026(4) 0.011(4) 0.035(5) 0.001(3) 0.000(3) 0.002(3)
C1 0.030(6) 0.029(6) 0.059(7) 0.018(5) 0.000(5) -0.003(4)
C2 0.042(7) 0.068(9) 0.040(6) 0.023(6) -0.009(5) -0.016(6)
C3 0.059(8) 0.037(6) 0.034(5) -0.004(5) 0.008(5) -0.022(5)
C4 0.045(6) 0.046(7) 0.039(6) -0.020(5) 0.009(5) -0.024(5)
C5 0.036(5) 0.088(12) 0.043(7) -0.010(7) -0.003(5) -0.021(7)
C6 0.024(5) 0.045(7) 0.062(8) 0.008(5) 0.001(5) 0.004(5)
C7 0.046(7) 0.039(6) 0.036(6) -0.003(5) 0.008(5) -0.017(5)
C8 0.085(10) 0.033(6) 0.054(8) 0.001(6) 0.022(7) -0.035(7)
C9 0.077(9) 0.007(4) 0.048(7) 0.000(5) 0.008(6) -0.011(5)
B1 0.043(6) 0.014(5) 0.039(6) -0.008(4) 0.007(4) -0.001(4)
B2 0.032(5) 0.011(4) 0.038(5) -0.003(4) 0.004(5) 0.003(4)

loop_
_atom_type_symbol
_atom_type_description
_atom_type_scat_dispersion_real
_atom_type_scat_dispersion_imag
_atom_type_scat_source
C C 0.0033 0.0016 'International Tables Vol C Tables 4.2.6.8 and 6.1.1.4'
H H 0.0000 0.0000 'International Tables Vol C Tables 4.2.6.8 and 6.1.1.4'
B B 0.0013 0.0007 'International Tables Vol C Tables 4.2.6.8 and 6.1.1.4'
N N 0.0061 0.0033 'International Tables Vol C Tables 4.2.6.8 and 6.1.1.4'
I I -0.4742 1.8119 'International Tables Vol C Tables 4.2.6.8 and 6.1.1.4'

loop_
_geom_angle_atom_site_label_1
_geom_angle_atom_site_label_2
_geom_angle_atom_site_label_3
_geom_angle
_geom_angle_site_symmetry_1
_geom_angle_site_symmetry_3
_geom_angle_publ_flag
N2 N1 B1 115.4(9) . . ?
C3 N1 N2 109.3(10) . . ?
C3 N1 B1 135.2(11) . . ?
N1 N2 B2 113.9(8) . . ?
C1 N2 N1 108.1(10) . . ?
C1 N2 B2 137.9(10) . . ?
N4 N3 B1 114.8(8) . . ?
C6 N3 N4 106.6(10) . . ?
C6 N3 B1 138.3(10) . . ?
N3 N4 B2 114.5(8) . . ?
C4 N4 N3 108.8(9) . . ?
C4 N4 B2 136.7(10) . . ?
N6 N5 B1 112.6(8) . . ?
C9 N5 N6 111.3(10) . . ?
C9 N5 B1 136.1(10) . . ?
N5 N6 B2 116.6(8) . . ?
C7 N6 N5 105.4(9) . . ?
C7 N6 B2 137.9(10) . . ?
N2 C1 H1 125.3 . . ?
N2 C1 C2 109.5(12) . . ?
C2 C1 H1 125.3 . . ?
C1 C2 H2 127.3 . . ?
C1 C2 C3 105.3(11) . . ?
C3 C2 H2 127.3 . . ?
N1 C3 C2 107.8(12) . . ?
N1 C3 H3 126.1 . . ?
C2 C3 H3 126.1 . . ?
N4 C4 H4 125.4 . . ?
N4 C4 C5 109.2(12) . . ?
C5 C4 H4 125.4 . . ?
C4 C5 H5 127.1 . . ?
C4 C5 C6 105.8(11) . . ?
C6 C5 H5 127.1 . . ?
N3 C6 C5 109.6(12) . . ?
N3 C6 H6 125.2 . . ?
C5 C6 H6 125.2 . . ?
N6 C7 H7 125.5 . . ?
N6 C7 C8 109.0(12) . . ?
C8 C7 H7 125.5 . . ?
C7 C8 H8 125.8 . . ?
C7 C8 C9 108.3(11) . . ?
C9 C8 H8 125.8 . . ?
N5 C9 C8 105.8(11) . . ?
N5 C9 H9 127.1 . . ?
C8 C9 H9 127.1 . . ?
N1 B1 N3 102.6(9) . . ?
N1 B1 N5 104.8(9) . . ?
N1 B1 H1A 114.9 . . ?
N3 B1 N5 103.3(9) . . ?
N3 B1 H1A 114.9 . . ?
N5 B1 H1A 114.9 . . ?
N2 B2 H2A 114.4 . . ?
N4 B2 N2 102.6(9) . . ?
N4 B2 H2A 114.4 . . ?
N6 B2 N2 103.9(9) . . ?
N6 B2 N4 105.8(8) . . ?
N6 B2 H2A 114.4 . . ?

loop_
_geom_bond_atom_site_label_1
_geom_bond_atom_site_label_2
_geom_bond_distance
_geom_bond_site_symmetry_2
_geom_bond_publ_flag
N1 N2 1.374(13) . ?
N1 C3 1.326(15) . ?
N1 B1 1.552(16) . ?
N2 C1 1.328(14) . ?
N2 B2 1.552(16) . ?
N3 N4 1.374(12) . ?
N3 C6 1.330(14) . ?
N3 B1 1.561(15) . ?
N4 C4 1.327(14) . ?
N4 B2 1.542(15) . ?
N5 N6 1.386(12) . ?
N5 C9 1.339(14) . ?
N5 B1 1.564(16) . ?
N6 C7 1.348(14) . ?
N6 B2 1.515(14) . ?
C1 H1 0.9500 . ?
C1 C2 1.38(2) . ?
C2 H2 0.9500 . ?
C2 C3 1.42(2) . ?
C3 H3 0.9500 . ?
C4 H4 0.9500 . ?
C4 C5 1.36(2) . ?
C5 H5 0.9500 . ?
C5 C6 1.38(2) . ?
C6 H6 0.9500 . ?
C7 H7 0.9500 . ?
C7 C8 1.376(19) . ?
C8 H8 0.9500 . ?
C8 C9 1.38(2) . ?
C9 H9 0.9500 . ?
B1 H1A 1.0000 . ?
B2 H2A 1.0000 . ?

loop_
_geom_torsion_atom_site_label_1
_geom_torsion_atom_site_label_2
_geom_torsion_atom_site_label_3
_geom_torsion_atom_site_label_4
_geom_torsion
_geom_torsion_site_symmetry_1
_geom_torsion_site_symmetry_2
_geom_torsion_site_symmetry_3
_geom_torsion_site_symmetry_4
_geom_torsion_publ_flag
N1 N2 C1 C2 -0.5(13) . . . . ?
N1 N2 B2 N4 -56.3(10) . . . . ?
N1 N2 B2 N6 53.8(11) . . . . ?
N2 N1 C3 C2 -0.2(13) . . . . ?
N2 N1 B1 N3 53.8(11) . . . . ?
N2 N1 B1 N5 -53.8(11) . . . . ?
N2 C1 C2 C3 0.4(14) . . . . ?
N3 N4 C4 C5 -1.4(15) . . . . ?
N3 N4 B2 N2 56.8(11) . . . . ?
N3 N4 B2 N6 -51.9(12) . . . . ?
N4 N3 C6 C5 -1.0(15) . . . . ?
N4 N3 B1 N1 -53.4(12) . . . . ?
N4 N3 B1 N5 55.4(11) . . . . ?
N4 C4 C5 C6 0.8(17) . . . . ?
N5 N6 C7 C8 2.2(14) . . . . ?
N5 N6 B2 N2 -56.9(11) . . . . ?
N5 N6 B2 N4 50.8(12) . . . . ?
N6 N5 C9 C8 -0.7(15) . . . . ?
N6 N5 B1 N1 50.8(11) . . . . ?
N6 N5 B1 N3 -56.3(11) . . . . ?
N6 C7 C8 C9 -2.7(17) . . . . ?
C1 N2 B2 N4 119.5(13) . . . . ?
C1 N2 B2 N6 -130.4(13) . . . . ?
C1 C2 C3 N1 -0.2(14) . . . . ?
C3 N1 N2 C1 0.4(12) . . . . ?
C3 N1 N2 B2 177.5(9) . . . . ?
C3 N1 B1 N3 -121.8(13) . . . . ?
C3 N1 B1 N5 130.6(13) . . . . ?
C4 N4 B2 N2 -121.2(14) . . . . ?
C4 N4 B2 N6 130.1(14) . . . . ?
C4 C5 C6 N3 0.2(17) . . . . ?
C6 N3 N4 C4 1.5(13) . . . . ?
C6 N3 N4 B2 -177.1(10) . . . . ?
C6 N3 B1 N1 120.0(15) . . . . ?
C6 N3 B1 N5 -131.2(14) . . . . ?
C7 N6 B2 N2 128.1(13) . . . . ?
C7 N6 B2 N4 -124.2(13) . . . . ?
C7 C8 C9 N5 2.1(17) . . . . ?
C9 N5 N6 C7 -1.0(13) . . . . ?
C9 N5 N6 B2 -177.5(10) . . . . ?
C9 N5 B1 N1 -127.2(14) . . . . ?
C9 N5 B1 N3 125.7(14) . . . . ?
B1 N1 N2 C1 -176.3(9) . . . . ?
B1 N1 N2 B2 0.8(12) . . . . ?
B1 N1 C3 C2 175.6(12) . . . . ?
B1 N3 N4 C4 176.9(10) . . . . ?
B1 N3 N4 B2 -1.7(13) . . . . ?
B1 N3 C6 C5 -174.7(13) . . . . ?
B1 N5 N6 C7 -179.5(9) . . . . ?
B1 N5 N6 B2 3.9(13) . . . . ?
B1 N5 C9 C8 177.4(13) . . . . ?
B2 N2 C1 C2 -176.6(12) . . . . ?
B2 N4 C4 C5 176.7(13) . . . . ?
B2 N6 C7 C8 177.6(13) . . . . ?
